data_4316901
loop_
_publ_author_name
'Sayandev Chatterjee'
'Jeanette A. Krause'
'Allen G. Oliver'
'William B. Connick'

_publ_contact_author_address
;     Department of Chemistry
      University of Cincinnati
      Cincinnati, OH 45221
;
_publ_contact_author_email bill.connick@uc.edu
_publ_contact_author_fax '513 556 9239'
_publ_contact_author_name 'Dr. William B. Connick'
_publ_contact_author_phone '513 556 0148 '
_publ_section_title
;
 Intramolecular NH...Pt Interactions of Platinum(II) Diimine Complexes
 with Phenyl Ligands
;
_journal_name_full 'Inorganic Chemistry'
_journal_page_first 9798
_journal_page_last 9808
_journal_paper_doi 10.1021/ic1007582
_journal_volume 49
_journal_year 2010
_chemical_formula_moiety 'C36 H42 N4 Pt, 2(P F6)'
_chemical_formula_sum 'C36 H42 F12 N4 P2 Pt'
_chemical_formula_weight 1015.77
_chemical_name_systematic
; 
 ? 
;
_space_group_IT_number 2
_symmetry_cell_setting triclinic
_symmetry_space_group_name_Hall '-P 1'
_symmetry_space_group_name_H-M 'P -1'
_atom_sites_solution_hydrogens mixed
_atom_sites_solution_primary direct
_atom_sites_solution_secondary difmap
_audit_creation_method SHELXL-97
_cell_angle_alpha 86.0190(10)
_cell_angle_beta 71.3430(10)
_cell_angle_gamma 72.6720(10)
_cell_formula_units_Z 2
_cell_length_a 10.6423(2)
_cell_length_b 12.2067(2)
_cell_length_c 15.9387(3)
_cell_measurement_reflns_used 9965
_cell_measurement_temperature 150(2)
_cell_measurement_theta_max 67.45
_cell_measurement_theta_min 2.93
_cell_volume 1871.95(6)
_computing_cell_refinement 'Bruker SAINT v7.66A'
_computing_data_collection 'Bruker SMART v5.634'
_computing_data_reduction 'Bruker SAINT v7.66AA'
_computing_molecular_graphics 'Bruker SHELXTL v6.14'
_computing_publication_material 'Bruker SHELXTL v6.14'
_computing_structure_refinement 'Bruker SHELXTL v6.14'
_computing_structure_solution 'Sir2004 v1.0 (Burla, et al., 2003)'
_diffrn_ambient_temperature 150(2)
_diffrn_detector_area_resol_mean 0.83
_diffrn_measured_fraction_theta_full 0.946
_diffrn_measured_fraction_theta_max 0.946
_diffrn_measurement_device_type 'Bruker SMART6000 CCD'
_diffrn_measurement_method '\w scans'
_diffrn_radiation_monochromator graphite
_diffrn_radiation_source 'fine-focus sealed tube'
_diffrn_radiation_type CuK\a
_diffrn_radiation_wavelength 1.54178
_diffrn_reflns_av_R_equivalents 0.0227
_diffrn_reflns_av_sigmaI/netI 0.0270
_diffrn_reflns_limit_h_max 12
_diffrn_reflns_limit_h_min -12
_diffrn_reflns_limit_k_max 14
_diffrn_reflns_limit_k_min -14
_diffrn_reflns_limit_l_max 17
_diffrn_reflns_limit_l_min -16
_diffrn_reflns_number 15685
_diffrn_reflns_theta_full 67.71
_diffrn_reflns_theta_max 67.71
_diffrn_reflns_theta_min 2.93
_diffrn_standards_decay_% 0
_diffrn_standards_number 0
_exptl_absorpt_coefficient_mu 8.664
_exptl_absorpt_correction_T_max 0.4779
_exptl_absorpt_correction_T_min 0.2761
_exptl_absorpt_correction_type multi-scan
_exptl_absorpt_process_details 'SADABS v2008/1 (Sheldrick)'
_exptl_crystal_colour 'pale yellow'
_exptl_crystal_density_diffrn 1.802
_exptl_crystal_density_meas ?
_exptl_crystal_description block
_exptl_crystal_F_000 1004
_exptl_crystal_size_max 0.20
_exptl_crystal_size_mid 0.13
_exptl_crystal_size_min 0.10
_refine_diff_density_max 2.056
_refine_diff_density_min -0.605
_refine_diff_density_rms 0.113
_refine_ls_extinction_method none
_refine_ls_goodness_of_fit_ref 1.050
_refine_ls_hydrogen_treatment constr
_refine_ls_matrix_type full
_refine_ls_number_parameters 496
_refine_ls_number_reflns 6415
_refine_ls_number_restraints 0
_refine_ls_restrained_S_all 1.050
_refine_ls_R_factor_all 0.0342
_refine_ls_R_factor_gt 0.0313
_refine_ls_shift/su_max 0.001
_refine_ls_shift/su_mean 0.000
_refine_ls_structure_factor_coef Fsqd
_refine_ls_weighting_details 'calc w=1/[\s^2^(Fo^2^)+(0.0579P)^2^+0.5935P] where P=(Fo^2^+2Fc^2^)/3'
_refine_ls_weighting_scheme calc
_refine_ls_wR_factor_gt 0.0786
_refine_ls_wR_factor_ref 0.0803
_reflns_number_gt 5931
_reflns_number_total 6415
_reflns_threshold_expression >2\s(I)
_cod_data_source_file ic1007582_si_001_4.cif
_cod_data_source_block 3
_cod_depositor_comments
;
The following automatic conversions were performed:

'_symmetry_cell_setting' value 'Triclinic' changed to 'triclinic'
according to the built-in table from CIF Core dictionary named
'cif_core.dic' version 2.4.1 from 2010-06-29.

Automatic conversion script
Id: cif_fix_values 1646 2011-03-28 12:23:43Z adriana 

The following automatic conversions were performed:

'_exptl_crystal_density_meas' value 'not measured' was changed to '?'
- the value is perceived as not measured.

Automatic conversion script
Id: cif_fix_values 3008 2015-01-20 13:52:24Z robertas 
;
_cod_database_code 4316901

loop_
_symmetry_equiv_pos_as_xyz
'x, y, z'
'-x, -y, -z'

loop_
_atom_site_label
_atom_site_type_symbol
_atom_site_fract_x
_atom_site_fract_y
_atom_site_fract_z
_atom_site_U_iso_or_equiv
_atom_site_adp_type
_atom_site_occupancy
_atom_site_symmetry_multiplicity
_atom_site_calc_flag
_atom_site_refinement_flags
_atom_site_disorder_assembly
_atom_site_disorder_group
Pt Pt 0.724655(15) 0.247945(12) 0.245796(10) 0.02620(7) Uani 1 1 d . . .
N1 N 0.5317(3) 0.3166(3) 0.3452(2) 0.0284(7) Uani 1 1 d . . .
N2 N 0.7921(3) 0.2688(3) 0.3534(2) 0.0269(7) Uani 1 1 d . . .
N3 N 0.7194(3) 0.4394(3) 0.0930(2) 0.0283(7) Uani 1 1 d . . .
H3 H 0.7198 0.4013 0.1496 0.034 Uiso 1 1 d . . .
N4 N 0.8384(3) -0.0272(3) 0.2469(2) 0.0320(7) Uani 1 1 d . . .
H4 H 0.7799 0.0489 0.2626 0.038 Uiso 1 1 d . . .
C1 C 0.4031(4) 0.3435(4) 0.3405(3) 0.0377(9) Uani 1 1 d . . .
H1A H 0.3910 0.3364 0.2848 0.045 Uiso 1 1 calc R . .
C2 C 0.2854(5) 0.3817(4) 0.4142(3) 0.0418(10) Uani 1 1 d . . .
H2A H 0.1956 0.3992 0.4082 0.050 Uiso 1 1 calc R . .
C3 C 0.3001(5) 0.3936(4) 0.4946(3) 0.0417(11) Uani 1 1 d . . .
H3A H 0.2204 0.4184 0.5450 0.050 Uiso 1 1 calc R . .
C4 C 0.4332(5) 0.3690(3) 0.5031(3) 0.0358(9) Uani 1 1 d . . .
C5 C 0.5473(4) 0.3307(3) 0.4261(3) 0.0309(8) Uani 1 1 d . . .
C6 C 0.4592(5) 0.3823(4) 0.5839(3) 0.0441(11) Uani 1 1 d . . .
H6A H 0.3832 0.4089 0.6361 0.053 Uiso 1 1 calc R . .
C7 C 0.5906(5) 0.3575(4) 0.5873(3) 0.0434(11) Uani 1 1 d . . .
H7A H 0.6048 0.3657 0.6422 0.052 Uiso 1 1 calc R . .
C8 C 0.7075(5) 0.3195(3) 0.5105(3) 0.0368(9) Uani 1 1 d . . .
C9 C 0.6853(4) 0.3055(3) 0.4298(3) 0.0298(8) Uani 1 1 d . . .
C10 C 0.8448(5) 0.2937(4) 0.5110(3) 0.0389(10) Uani 1 1 d . . .
H10A H 0.8638 0.3021 0.5642 0.047 Uiso 1 1 calc R . .
C11 C 0.9519(5) 0.2561(4) 0.4336(3) 0.0378(9) Uani 1 1 d . . .
H11A H 1.0454 0.2388 0.4328 0.045 Uiso 1 1 calc R . .
C12 C 0.9218(4) 0.2436(3) 0.3564(3) 0.0315(8) Uani 1 1 d . . .
H12A H 0.9966 0.2160 0.3037 0.038 Uiso 1 1 calc R . .
C13 C 0.6461(4) 0.2204(3) 0.1514(3) 0.0280(8) Uani 1 1 d . . .
C14 C 0.5543(4) 0.1528(3) 0.1740(3) 0.0359(9) Uani 1 1 d . . .
H14A H 0.5284 0.1273 0.2330 0.043 Uiso 1 1 calc R . .
C15 C 0.4996(5) 0.1215(4) 0.1142(3) 0.0416(10) Uani 1 1 d . . .
H15A H 0.4382 0.0754 0.1326 0.050 Uiso 1 1 calc R . .
C16 C 0.5348(5) 0.1574(4) 0.0282(3) 0.0422(10) Uani 1 1 d . . .
H16A H 0.5001 0.1347 -0.0136 0.051 Uiso 1 1 calc R . .
C17 C 0.6215(5) 0.2273(4) 0.0036(3) 0.0367(9) Uani 1 1 d . . .
H17A H 0.6436 0.2542 -0.0552 0.044 Uiso 1 1 calc R . .
C18 C 0.6769(4) 0.2590(3) 0.0632(3) 0.0310(8) Uani 1 1 d . . .
C19 C 0.7673(4) 0.3375(3) 0.0297(3) 0.0308(8) Uani 1 1 d . . .
H19A H 0.7629 0.3647 -0.0295 0.037 Uiso 1 1 calc R . .
H19B H 0.8647 0.2947 0.0240 0.037 Uiso 1 1 calc R . .
C20 C 0.5732(4) 0.5094(3) 0.1027(3) 0.0323(9) Uani 1 1 d . . .
H20A H 0.5114 0.4595 0.1188 0.039 Uiso 1 1 calc R . .
H20B H 0.5679 0.5456 0.0459 0.039 Uiso 1 1 calc R . .
C21 C 0.5275(5) 0.6014(4) 0.1745(3) 0.0393(10) Uani 1 1 d . . .
H21A H 0.4312 0.6484 0.1810 0.047 Uiso 1 1 calc R . .
H21B H 0.5286 0.5644 0.2317 0.047 Uiso 1 1 calc R . .
C22 C 0.6214(5) 0.6781(4) 0.1528(3) 0.0469(11) Uani 1 1 d . . .
H22A H 0.6125 0.7217 0.0992 0.056 Uiso 1 1 calc R . .
H22B H 0.5929 0.7339 0.2025 0.056 Uiso 1 1 calc R . .
C23 C 0.7702(5) 0.6076(4) 0.1371(3) 0.0430(10) Uani 1 1 d . . .
H23A H 0.7811 0.5727 0.1932 0.052 Uiso 1 1 calc R . .
H23B H 0.8308 0.6584 0.1179 0.052 Uiso 1 1 calc R . .
C24 C 0.8149(4) 0.5135(4) 0.0670(3) 0.0354(9) Uani 1 1 d . . .
H24A H 0.8129 0.5483 0.0092 0.042 Uiso 1 1 calc R . .
H24B H 0.9110 0.4661 0.0605 0.042 Uiso 1 1 calc R . .
C25 C 0.9180(4) 0.1840(3) 0.1616(2) 0.0260(8) Uani 1 1 d . . .
C26 C 1.0064(4) 0.2547(3) 0.1413(3) 0.0302(8) Uani 1 1 d . . .
H26A H 0.9724 0.3293 0.1681 0.036 Uiso 1 1 calc R . .
C27 C 1.1410(4) 0.2198(4) 0.0839(3) 0.0360(9) Uani 1 1 d . . .
H27A H 1.1971 0.2704 0.0708 0.043 Uiso 1 1 calc R . .
C28 C 1.1927(4) 0.1105(4) 0.0458(3) 0.0410(10) Uani 1 1 d . . .
H28A H 1.2837 0.0864 0.0049 0.049 Uiso 1 1 calc R . .
C29 C 1.1119(4) 0.0368(4) 0.0673(3) 0.0381(9) Uani 1 1 d . . .
H29A H 1.1491 -0.0389 0.0423 0.046 Uiso 1 1 calc R . .
C30 C 0.9767(4) 0.0711(3) 0.1253(3) 0.0286(8) Uani 1 1 d . . .
C31 C 0.8990(4) -0.0180(3) 0.1488(3) 0.0339(9) Uani 1 1 d . . .
H31A H 0.8235 0.0022 0.1218 0.041 Uiso 1 1 calc R . .
H31B H 0.9631 -0.0936 0.1235 0.041 Uiso 1 1 calc R . .
C32 C 0.9468(4) -0.0603(4) 0.2939(3) 0.0352(9) Uani 1 1 d . . .
H32A H 1.0035 -0.0062 0.2792 0.042 Uiso 1 1 calc R . .
H32B H 1.0091 -0.1384 0.2740 0.042 Uiso 1 1 calc R . .
C33 C 0.8764(5) -0.0574(4) 0.3936(3) 0.0443(11) Uani 1 1 d . . .
H33A H 0.8200 0.0222 0.4138 0.053 Uiso 1 1 calc R . .
H33B H 0.9478 -0.0816 0.4239 0.053 Uiso 1 1 calc R . .
C34 C 0.7836(6) -0.1363(4) 0.4184(4) 0.0502(12) Uani 1 1 d . . .
H34A H 0.7348 -0.1295 0.4830 0.060 Uiso 1 1 calc R . .
H34B H 0.8410 -0.2170 0.4037 0.060 Uiso 1 1 calc R . .
C35 C 0.6779(5) -0.1039(4) 0.3683(3) 0.0493(12) Uani 1 1 d . . .
H35A H 0.6218 -0.1584 0.3821 0.059 Uiso 1 1 calc R . .
H35B H 0.6146 -0.0260 0.3878 0.059 Uiso 1 1 calc R . .
C36 C 0.7494(5) -0.1063(4) 0.2693(3) 0.0413(10) Uani 1 1 d . . .
H36A H 0.8073 -0.1855 0.2489 0.050 Uiso 1 1 calc R . .
H36B H 0.6789 -0.0827 0.2382 0.050 Uiso 1 1 calc R . .
P1 P 1.10014(12) 0.54857(10) 0.22959(8) 0.0389(3) Uani 1 1 d . . .
F1 F 1.2578(3) 0.5208(3) 0.1695(3) 0.0740(10) Uani 1 1 d . . .
F2 F 1.1333(5) 0.5956(3) 0.3077(3) 0.0909(13) Uani 1 1 d . . .
F3 F 1.1286(4) 0.4236(3) 0.2681(2) 0.0750(10) Uani 1 1 d . . .
F4 F 1.0723(4) 0.6735(2) 0.1889(2) 0.0695(9) Uani 1 1 d . . .
F5 F 1.0664(3) 0.5029(2) 0.15028(18) 0.0502(7) Uani 1 1 d . . .
F6 F 0.9410(4) 0.5795(4) 0.2867(2) 0.0915(13) Uani 1 1 d . . .
P2 P 0.28961(12) -0.03034(10) 0.33226(9) 0.0408(3) Uani 1 1 d . . .
F7 F 0.4415(3) -0.0698(2) 0.2622(2) 0.0547(7) Uani 1 1 d . . .
F8 F 0.1382(3) 0.0103(3) 0.4025(2) 0.0589(8) Uani 1 1 d . . .
F9 F 0.3188(3) 0.0857(2) 0.3508(2) 0.0562(7) Uani 1 1 d . . .
F10 F 0.2286(3) 0.0319(3) 0.2560(2) 0.0569(7) Uani 1 1 d . . .
F11 F 0.2611(3) -0.1460(2) 0.3132(2) 0.0583(8) Uani 1 1 d . . .
F12 F 0.3490(3) -0.0902(2) 0.4097(2) 0.0567(7) Uani 1 1 d . . .

loop_
_atom_site_aniso_label
_atom_site_aniso_U_11
_atom_site_aniso_U_22
_atom_site_aniso_U_33
_atom_site_aniso_U_23
_atom_site_aniso_U_13
_atom_site_aniso_U_12
Pt 0.02572(10) 0.02715(10) 0.02571(11) 0.00000(6) -0.00678(7) -0.00892(7)
N1 0.0240(16) 0.0267(16) 0.0297(18) 0.0000(12) -0.0033(13) -0.0059(13)
N2 0.0360(18) 0.0260(16) 0.0194(16) -0.0025(12) -0.0078(13) -0.0102(13)
N3 0.0258(16) 0.0316(17) 0.0269(17) -0.0002(12) -0.0056(12) -0.0101(13)
N4 0.0291(17) 0.0293(17) 0.041(2) 0.0014(14) -0.0132(14) -0.0105(14)
C1 0.034(2) 0.035(2) 0.041(3) 0.0073(17) -0.0099(18) -0.0096(18)
C2 0.034(2) 0.038(2) 0.048(3) 0.0076(19) -0.0065(19) -0.0108(19)
C3 0.041(3) 0.028(2) 0.041(3) 0.0045(17) 0.0030(19) -0.0058(18)
C4 0.042(2) 0.025(2) 0.033(2) 0.0044(15) -0.0036(17) -0.0078(17)
C5 0.039(2) 0.0238(18) 0.025(2) 0.0031(14) -0.0052(16) -0.0083(16)
C6 0.054(3) 0.034(2) 0.028(2) 0.0009(17) 0.0024(19) -0.006(2)
C7 0.059(3) 0.035(2) 0.029(2) -0.0025(17) -0.009(2) -0.007(2)
C8 0.051(3) 0.025(2) 0.031(2) 0.0003(15) -0.0119(18) -0.0073(18)
C9 0.039(2) 0.0187(17) 0.028(2) 0.0000(14) -0.0079(16) -0.0060(15)
C10 0.056(3) 0.031(2) 0.032(2) 0.0020(16) -0.019(2) -0.0113(19)
C11 0.044(3) 0.035(2) 0.041(3) 0.0044(17) -0.0192(19) -0.0138(19)
C12 0.032(2) 0.029(2) 0.034(2) 0.0006(15) -0.0114(16) -0.0092(16)
C13 0.0236(19) 0.0292(19) 0.033(2) 0.0008(15) -0.0117(15) -0.0077(15)
C14 0.035(2) 0.032(2) 0.042(3) 0.0033(17) -0.0137(18) -0.0098(17)
C15 0.035(2) 0.035(2) 0.060(3) 0.0048(19) -0.021(2) -0.0126(18)
C16 0.041(2) 0.041(2) 0.053(3) -0.003(2) -0.027(2) -0.010(2)
C17 0.036(2) 0.035(2) 0.037(2) -0.0003(17) -0.0150(18) -0.0041(18)
C18 0.030(2) 0.0266(19) 0.034(2) -0.0039(15) -0.0094(16) -0.0045(16)
C19 0.031(2) 0.032(2) 0.027(2) -0.0030(15) -0.0065(15) -0.0066(16)
C20 0.026(2) 0.036(2) 0.035(2) -0.0018(16) -0.0102(16) -0.0063(16)
C21 0.038(2) 0.038(2) 0.038(3) -0.0067(18) -0.0117(18) -0.0035(18)
C22 0.051(3) 0.037(2) 0.053(3) -0.011(2) -0.022(2) -0.005(2)
C23 0.047(3) 0.041(2) 0.049(3) 0.0015(19) -0.022(2) -0.017(2)
C24 0.030(2) 0.038(2) 0.040(2) 0.0075(17) -0.0110(17) -0.0140(18)
C25 0.0253(19) 0.032(2) 0.0213(19) 0.0022(14) -0.0069(14) -0.0105(15)
C26 0.033(2) 0.0278(19) 0.029(2) 0.0033(15) -0.0106(16) -0.0088(16)
C27 0.030(2) 0.046(2) 0.035(2) 0.0065(17) -0.0095(17) -0.0184(18)
C28 0.025(2) 0.054(3) 0.041(3) -0.006(2) -0.0065(17) -0.0107(19)
C29 0.037(2) 0.040(2) 0.036(2) -0.0070(17) -0.0115(18) -0.0076(18)
C30 0.032(2) 0.030(2) 0.026(2) -0.0014(15) -0.0132(15) -0.0083(16)
C31 0.033(2) 0.034(2) 0.038(2) -0.0050(16) -0.0140(17) -0.0104(17)
C32 0.036(2) 0.036(2) 0.042(3) 0.0059(17) -0.0195(18) -0.0145(18)
C33 0.051(3) 0.050(3) 0.043(3) 0.011(2) -0.019(2) -0.027(2)
C34 0.056(3) 0.047(3) 0.052(3) 0.012(2) -0.016(2) -0.026(2)
C35 0.045(3) 0.046(3) 0.059(3) 0.014(2) -0.011(2) -0.024(2)
C36 0.038(2) 0.037(2) 0.059(3) 0.0076(19) -0.023(2) -0.0194(19)
P1 0.0423(6) 0.0425(6) 0.0371(6) -0.0017(5) -0.0171(5) -0.0141(5)
F1 0.0356(16) 0.087(2) 0.099(3) 0.006(2) -0.0194(17) -0.0200(16)
F2 0.153(4) 0.081(2) 0.079(3) 0.0007(19) -0.078(3) -0.046(3)
F3 0.120(3) 0.0566(19) 0.070(2) 0.0210(16) -0.052(2) -0.037(2)
F4 0.105(3) 0.0401(16) 0.056(2) -0.0037(13) -0.0270(18) -0.0085(16)
F5 0.0566(17) 0.0591(17) 0.0429(16) -0.0042(12) -0.0198(13) -0.0229(14)
F6 0.057(2) 0.153(4) 0.046(2) -0.008(2) 0.0026(15) -0.022(2)
P2 0.0316(6) 0.0357(6) 0.0561(8) 0.0062(5) -0.0145(5) -0.0116(5)
F7 0.0349(15) 0.0506(16) 0.071(2) -0.0028(14) -0.0083(13) -0.0092(12)
F8 0.0393(15) 0.0640(19) 0.066(2) 0.0076(14) -0.0082(13) -0.0152(14)
F9 0.0591(18) 0.0442(15) 0.0673(19) 0.0018(13) -0.0127(14) -0.0256(14)
F10 0.0440(16) 0.0617(18) 0.067(2) 0.0184(14) -0.0235(14) -0.0154(14)
F11 0.0597(19) 0.0464(16) 0.080(2) 0.0067(14) -0.0278(16) -0.0259(14)
F12 0.0549(18) 0.0547(17) 0.072(2) 0.0181(14) -0.0322(15) -0.0235(14)

loop_
_atom_type_symbol
_atom_type_description
_atom_type_scat_dispersion_real
_atom_type_scat_dispersion_imag
_atom_type_scat_source
C C 0.0181 0.0091 'International Tables Vol C Tables 4.2.6.8 and 6.1.1.4'
H H 0.0000 0.0000 'International Tables Vol C Tables 4.2.6.8 and 6.1.1.4'
N N 0.0311 0.0180 'International Tables Vol C Tables 4.2.6.8 and 6.1.1.4'
F F 0.0727 0.0534 'International Tables Vol C Tables 4.2.6.8 and 6.1.1.4'
P P 0.2955 0.4335 'International Tables Vol C Tables 4.2.6.8 and 6.1.1.4'
Pt Pt -4.5932 6.9264 'International Tables Vol C Tables 4.2.6.8 and 6.1.1.4'

loop_
_geom_angle_atom_site_label_1
_geom_angle_atom_site_label_2
_geom_angle_atom_site_label_3
_geom_angle
_geom_angle_site_symmetry_1
_geom_angle_site_symmetry_3
_geom_angle_publ_flag
C25 Pt C13 89.57(15) . . ?
C25 Pt N2 94.42(14) . . ?
C13 Pt N2 174.14(13) . . ?
C25 Pt N1 173.61(13) . . ?
C13 Pt N1 96.80(14) . . ?
N2 Pt N1 79.19(13) . . ?
C1 N1 C5 117.9(3) . . ?
C1 N1 Pt 129.8(3) . . ?
C5 N1 Pt 112.3(3) . . ?
C12 N2 C9 118.3(3) . . ?
C12 N2 Pt 128.6(3) . . ?
C9 N2 Pt 112.9(3) . . ?
C20 N3 C24 110.6(3) . . ?
C20 N3 C19 112.1(3) . . ?
C24 N3 C19 112.1(3) . . ?
C36 N4 C31 112.0(3) . . ?
C36 N4 C32 110.9(3) . . ?
C31 N4 C32 113.0(3) . . ?
N1 C1 C2 122.7(4) . . ?
C3 C2 C1 119.7(4) . . ?
C2 C3 C4 120.1(4) . . ?
C3 C4 C5 117.2(4) . . ?
C3 C4 C6 124.2(4) . . ?
C5 C4 C6 118.6(4) . . ?
N1 C5 C4 122.4(4) . . ?
N1 C5 C9 117.5(3) . . ?
C4 C5 C9 120.0(4) . . ?
C7 C6 C4 121.2(4) . . ?
C6 C7 C8 121.3(4) . . ?
C10 C8 C9 118.0(4) . . ?
C10 C8 C7 123.2(4) . . ?
C9 C8 C7 118.8(4) . . ?
N2 C9 C8 122.2(4) . . ?
N2 C9 C5 117.8(4) . . ?
C8 C9 C5 120.0(4) . . ?
C11 C10 C8 119.2(4) . . ?
C10 C11 C12 119.5(4) . . ?
N2 C12 C11 122.7(4) . . ?
C14 C13 C18 115.7(4) . . ?
C14 C13 Pt 117.3(3) . . ?
C18 C13 Pt 127.0(3) . . ?
C15 C14 C13 123.2(4) . . ?
C16 C15 C14 119.8(4) . . ?
C15 C16 C17 119.1(4) . . ?
C16 C17 C18 121.4(4) . . ?
C17 C18 C13 120.7(4) . . ?
C17 C18 C19 116.9(4) . . ?
C13 C18 C19 122.4(4) . . ?
C18 C19 N3 110.3(3) . . ?
N3 C20 C21 108.9(3) . . ?
C22 C21 C20 111.3(4) . . ?
C23 C22 C21 110.5(4) . . ?
C22 C23 C24 111.5(4) . . ?
N3 C24 C23 109.9(3) . . ?
C26 C25 C30 116.3(3) . . ?
C26 C25 Pt 117.9(3) . . ?
C30 C25 Pt 125.6(3) . . ?
C27 C26 C25 122.8(4) . . ?
C28 C27 C26 119.2(4) . . ?
C29 C28 C27 119.9(4) . . ?
C28 C29 C30 121.2(4) . . ?
C29 C30 C25 120.4(4) . . ?
C29 C30 C31 117.3(3) . . ?
C25 C30 C31 122.2(3) . . ?
N4 C31 C30 112.5(3) . . ?
N4 C32 C33 109.7(4) . . ?
C32 C33 C34 111.2(4) . . ?
C33 C34 C35 109.9(4) . . ?
C36 C35 C34 110.9(4) . . ?
N4 C36 C35 110.6(4) . . ?
F2 P1 F3 90.69(19) . . ?
F2 P1 F6 90.0(2) . . ?
F3 P1 F6 91.1(2) . . ?
F2 P1 F1 91.2(2) . . ?
F3 P1 F1 90.8(2) . . ?
F6 P1 F1 177.8(2) . . ?
F2 P1 F5 179.18(19) . . ?
F3 P1 F5 90.13(17) . . ?
F6 P1 F5 90.01(19) . . ?
F1 P1 F5 88.79(18) . . ?
F2 P1 F4 90.27(19) . . ?
F3 P1 F4 178.91(19) . . ?
F6 P1 F4 89.4(2) . . ?
F1 P1 F4 88.7(2) . . ?
F5 P1 F4 88.91(17) . . ?
F8 P2 F7 179.34(19) . . ?
F8 P2 F11 89.79(17) . . ?
F7 P2 F11 90.87(17) . . ?
F8 P2 F12 89.57(17) . . ?
F7 P2 F12 90.40(17) . . ?
F11 P2 F12 90.48(16) . . ?
F8 P2 F10 89.69(17) . . ?
F7 P2 F10 90.32(17) . . ?
F11 P2 F10 90.41(17) . . ?
F12 P2 F10 178.85(19) . . ?
F8 P2 F9 90.49(17) . . ?
F7 P2 F9 88.85(16) . . ?
F11 P2 F9 179.7(2) . . ?
F12 P2 F9 89.72(17) . . ?
F10 P2 F9 89.39(17) . . ?

loop_
_geom_bond_atom_site_label_1
_geom_bond_atom_site_label_2
_geom_bond_distance
_geom_bond_site_symmetry_2
_geom_bond_publ_flag
Pt C25 2.016(4) . ?
Pt C13 2.030(4) . ?
Pt N2 2.116(3) . ?
Pt N1 2.123(3) . ?
N1 C1 1.334(5) . ?
N1 C5 1.380(5) . ?
N2 C12 1.337(5) . ?
N2 C9 1.365(5) . ?
N3 C20 1.499(5) . ?
N3 C24 1.499(5) . ?
N3 C19 1.514(5) . ?
N4 C36 1.496(5) . ?
N4 C31 1.499(5) . ?
N4 C32 1.513(5) . ?
C1 C2 1.397(6) . ?
C2 C3 1.363(7) . ?
C3 C4 1.407(7) . ?
C4 C5 1.410(6) . ?
C4 C6 1.429(7) . ?
C5 C9 1.428(6) . ?
C6 C7 1.359(7) . ?
C7 C8 1.422(6) . ?
C8 C10 1.403(7) . ?
C8 C9 1.410(6) . ?
C10 C11 1.378(7) . ?
C11 C12 1.395(6) . ?
C13 C14 1.407(6) . ?
C13 C18 1.419(6) . ?
C14 C15 1.389(6) . ?
C15 C16 1.378(7) . ?
C16 C17 1.388(7) . ?
C17 C18 1.395(6) . ?
C18 C19 1.508(6) . ?
C20 C21 1.517(6) . ?
C21 C22 1.512(7) . ?
C22 C23 1.508(7) . ?
C23 C24 1.519(6) . ?
C25 C26 1.408(5) . ?
C25 C30 1.411(5) . ?
C26 C27 1.387(6) . ?
C27 C28 1.383(6) . ?
C28 C29 1.377(6) . ?
C29 C30 1.394(6) . ?
C30 C31 1.513(5) . ?
C32 C33 1.521(6) . ?
C33 C34 1.524(6) . ?
C34 C35 1.526(7) . ?
C35 C36 1.514(7) . ?
P1 F2 1.583(3) . ?
P1 F3 1.584(3) . ?
P1 F6 1.588(4) . ?
P1 F1 1.590(3) . ?
P1 F5 1.595(3) . ?
P1 F4 1.597(3) . ?
P2 F8 1.595(3) . ?
P2 F7 1.596(3) . ?
P2 F11 1.597(3) . ?
P2 F12 1.599(3) . ?
P2 F10 1.600(3) . ?
P2 F9 1.603(3) . ?

loop_
_geom_torsion_atom_site_label_1
_geom_torsion_atom_site_label_2
_geom_torsion_atom_site_label_3
_geom_torsion_atom_site_label_4
_geom_torsion
_geom_torsion_site_symmetry_1
_geom_torsion_site_symmetry_2
_geom_torsion_site_symmetry_3
_geom_torsion_site_symmetry_4
_geom_torsion_publ_flag
C25 Pt N1 C1 177.5(10) . . . . ?
C13 Pt N1 C1 -6.6(4) . . . . ?
N2 Pt N1 C1 177.7(4) . . . . ?
C25 Pt N1 C5 -4.6(12) . . . . ?
C13 Pt N1 C5 171.3(3) . . . . ?
N2 Pt N1 C5 -4.4(2) . . . . ?
C25 Pt N2 C12 -0.7(3) . . . . ?
C13 Pt N2 C12 132.3(12) . . . . ?
N1 Pt N2 C12 179.3(3) . . . . ?
C25 Pt N2 C9 -175.7(3) . . . . ?
C13 Pt N2 C9 -42.8(13) . . . . ?
N1 Pt N2 C9 4.3(2) . . . . ?
C5 N1 C1 C2 -1.9(6) . . . . ?
Pt N1 C1 C2 175.9(3) . . . . ?
N1 C1 C2 C3 0.6(7) . . . . ?
C1 C2 C3 C4 0.9(6) . . . . ?
C2 C3 C4 C5 -1.0(6) . . . . ?
C2 C3 C4 C6 178.0(4) . . . . ?
C1 N1 C5 C4 1.7(5) . . . . ?
Pt N1 C5 C4 -176.4(3) . . . . ?
C1 N1 C5 C9 -177.9(3) . . . . ?
Pt N1 C5 C9 4.0(4) . . . . ?
C3 C4 C5 N1 -0.3(6) . . . . ?
C6 C4 C5 N1 -179.3(4) . . . . ?
C3 C4 C5 C9 179.3(3) . . . . ?
C6 C4 C5 C9 0.2(5) . . . . ?
C3 C4 C6 C7 -179.7(4) . . . . ?
C5 C4 C6 C7 -0.7(6) . . . . ?
C4 C6 C7 C8 1.2(7) . . . . ?
C6 C7 C8 C10 179.6(4) . . . . ?
C6 C7 C8 C9 -1.2(6) . . . . ?
C12 N2 C9 C8 1.2(5) . . . . ?
Pt N2 C9 C8 176.8(3) . . . . ?
C12 N2 C9 C5 -179.2(3) . . . . ?
Pt N2 C9 C5 -3.6(4) . . . . ?
C10 C8 C9 N2 -0.4(6) . . . . ?
C7 C8 C9 N2 -179.7(4) . . . . ?
C10 C8 C9 C5 180.0(4) . . . . ?
C7 C8 C9 C5 0.7(6) . . . . ?
N1 C5 C9 N2 -0.3(5) . . . . ?
C4 C5 C9 N2 -179.9(3) . . . . ?
N1 C5 C9 C8 179.3(3) . . . . ?
C4 C5 C9 C8 -0.3(5) . . . . ?
C9 C8 C10 C11 0.0(6) . . . . ?
C7 C8 C10 C11 179.2(4) . . . . ?
C8 C10 C11 C12 -0.5(6) . . . . ?
C9 N2 C12 C11 -1.7(6) . . . . ?
Pt N2 C12 C11 -176.5(3) . . . . ?
C10 C11 C12 N2 1.3(6) . . . . ?
C25 Pt C13 C14 124.4(3) . . . . ?
N2 Pt C13 C14 -8.8(14) . . . . ?
N1 Pt C13 C14 -55.2(3) . . . . ?
C25 Pt C13 C18 -53.4(4) . . . . ?
N2 Pt C13 C18 173.4(11) . . . . ?
N1 Pt C13 C18 127.0(3) . . . . ?
C18 C13 C14 C15 2.1(6) . . . . ?
Pt C13 C14 C15 -176.0(3) . . . . ?
C13 C14 C15 C16 -0.2(7) . . . . ?
C14 C15 C16 C17 -1.8(7) . . . . ?
C15 C16 C17 C18 1.9(7) . . . . ?
C16 C17 C18 C13 0.1(6) . . . . ?
C16 C17 C18 C19 -178.7(4) . . . . ?
C14 C13 C18 C17 -2.0(6) . . . . ?
Pt C13 C18 C17 175.9(3) . . . . ?
C14 C13 C18 C19 176.7(4) . . . . ?
Pt C13 C18 C19 -5.5(5) . . . . ?
C17 C18 C19 N3 129.0(4) . . . . ?
C13 C18 C19 N3 -49.7(5) . . . . ?
C20 N3 C19 C18 -60.7(4) . . . . ?
C24 N3 C19 C18 174.3(3) . . . . ?
C24 N3 C20 C21 -60.6(4) . . . . ?
C19 N3 C20 C21 173.6(3) . . . . ?
N3 C20 C21 C22 58.6(5) . . . . ?
C20 C21 C22 C23 -55.6(5) . . . . ?
C21 C22 C23 C24 54.1(5) . . . . ?
C20 N3 C24 C23 59.6(4) . . . . ?
C19 N3 C24 C23 -174.6(3) . . . . ?
C22 C23 C24 N3 -56.2(5) . . . . ?
C13 Pt C25 C26 122.5(3) . . . . ?
N2 Pt C25 C26 -61.8(3) . . . . ?
N1 Pt C25 C26 -61.6(12) . . . . ?
C13 Pt C25 C30 -62.0(3) . . . . ?
N2 Pt C25 C30 113.7(3) . . . . ?
N1 Pt C25 C30 113.9(11) . . . . ?
C30 C25 C26 C27 4.5(6) . . . . ?
Pt C25 C26 C27 -179.6(3) . . . . ?
C25 C26 C27 C28 -1.3(6) . . . . ?
C26 C27 C28 C29 -2.0(7) . . . . ?
C27 C28 C29 C30 1.8(7) . . . . ?
C28 C29 C30 C25 1.6(6) . . . . ?
C28 C29 C30 C31 -176.7(4) . . . . ?
C26 C25 C30 C29 -4.6(5) . . . . ?
Pt C25 C30 C29 179.9(3) . . . . ?
C26 C25 C30 C31 173.6(3) . . . . ?
Pt C25 C30 C31 -1.9(5) . . . . ?
C36 N4 C31 C30 173.9(3) . . . . ?
C32 N4 C31 C30 -60.0(4) . . . . ?
C29 C30 C31 N4 127.9(4) . . . . ?
C25 C30 C31 N4 -50.4(5) . . . . ?
C36 N4 C32 C33 -58.4(4) . . . . ?
C31 N4 C32 C33 175.0(3) . . . . ?
N4 C32 C33 C34 57.2(5) . . . . ?
C32 C33 C34 C35 -56.0(6) . . . . ?
C33 C34 C35 C36 55.8(6) . . . . ?
C31 N4 C36 C35 -174.0(4) . . . . ?
C32 N4 C36 C35 58.7(5) . . . . ?
C34 C35 C36 N4 -57.4(5) . . . . ?
